data_7001288
loop_
_publ_author_name
'Mikata, Yuji'
'Yamashita, Azusa'
'Kawamura, Ayano'
'Konno, Hideo'
'Miyamoto, Yuka'
'Tamotsu, Satoshi'

_publ_section_title
;
 Bisquinoline-based fluorescent zinc sensors
;
_journal_issue 19
_journal_name_full 'Dalton Transactions'
_journal_page_first 3800
_journal_page_last 3806
_journal_paper_doi 10.1039/b820763a
_journal_year 2009
_chemical_formula_moiety 'C55 H66 N6 O12 Zn2 '
_chemical_formula_sum 'C55 H66 N6 O12 Zn2'
_chemical_formula_weight 1133.92
_space_group_IT_number 15
_symmetry_cell_setting monoclinic
_symmetry_Int_Tables_number 15
_symmetry_space_group_name_Hall '-C 2yc'
_symmetry_space_group_name_H-M 'C 1 2/c 1'
_cell_angle_alpha 90.0000
_cell_angle_beta 122.1561(11)
_cell_angle_gamma 90.0000
_cell_formula_units_Z 4
_cell_length_a 27.974(8)
_cell_length_b 10.915(3)
_cell_length_c 21.115(6)
_cell_measurement_reflns_used 7750
_cell_measurement_temperature 173.1
_cell_measurement_theta_max 28.7
_cell_measurement_theta_min 1.7
_cell_volume 5458(3)
_computing_cell_refinement CrystalClear
_computing_data_collection CrystalClear
_computing_data_reduction CrystalStructure
_computing_publication_material 'CrystalStructure 3.8'
_computing_structure_refinement SHELXL
_computing_structure_solution SIR92
_diffrn_detector_area_resol_mean 7.31
_diffrn_measured_fraction_theta_full 0.983
_diffrn_measured_fraction_theta_max 0.983
_diffrn_measurement_device_type 'Rigaku Mercury'
_diffrn_measurement_method \w
_diffrn_radiation_type 'Mo K\a'
_diffrn_radiation_wavelength 0.71070
_diffrn_reflns_av_R_equivalents 0.021
_diffrn_reflns_limit_h_max 35
_diffrn_reflns_limit_h_min -37
_diffrn_reflns_limit_k_max 14
_diffrn_reflns_limit_k_min -14
_diffrn_reflns_limit_l_max 28
_diffrn_reflns_limit_l_min -24
_diffrn_reflns_number 21241
_diffrn_reflns_theta_full 28.70
_diffrn_reflns_theta_max 28.70
_exptl_absorpt_coefficient_mu 0.946
_exptl_absorpt_correction_T_max 0.753
_exptl_absorpt_correction_T_min 0.523
_exptl_absorpt_correction_type multi-scan
_exptl_absorpt_process_details 'Jacobson, R. (1998) Private communication'
_exptl_crystal_colour colorless
_exptl_crystal_density_diffrn 1.380
_exptl_crystal_density_method 'not measured'
_exptl_crystal_description prism
_exptl_crystal_F_000 2376.00
_exptl_crystal_size_max 0.60
_exptl_crystal_size_mid 0.60
_exptl_crystal_size_min 0.30
_refine_diff_density_max 1.38
_refine_diff_density_min -0.52
_refine_ls_extinction_method none
_refine_ls_goodness_of_fit_ref 1.093
_refine_ls_hydrogen_treatment mixed
_refine_ls_number_parameters 424
_refine_ls_number_reflns 6937
_refine_ls_R_factor_gt 0.0449
_refine_ls_shift/su_max 0.0010
_refine_ls_structure_factor_coef Fsqd
_refine_ls_weighting_details 'w = 1/[\s^2^(Fo^2^)+(0.0733P)^2^+5.1900P] where P=(Fo^2^+2Fc^2^)/3'
_refine_ls_weighting_scheme calc
_refine_ls_wR_factor_ref 0.1322
_reflns_number_gt 5741
_reflns_number_total 6937
_reflns_threshold_expression F^2^>2.0\s(F^2^)
_cod_data_source_file b820763a.txt
_cod_data_source_block '__TQPN-ZnOAc-1'
_cod_original_cell_volume 5458(2)
_cod_original_formula_sum 'C55 H66 N6 O12 Zn2 '
_cod_database_code 7001288

loop_
_symmetry_equiv_pos_site_id
_symmetry_equiv_pos_as_xyz
1 +X,+Y,+Z
2 -X,+Y,1/2-Z
3 -X,-Y,-Z
4 +X,-Y,1/2+Z
5 1/2+X,1/2+Y,+Z
6 1/2-X,1/2+Y,1/2-Z
7 1/2-X,1/2-Y,-Z
8 1/2+X,1/2-Y,1/2+Z

loop_
_atom_site_label
_atom_site_type_symbol
_atom_site_fract_x
_atom_site_fract_y
_atom_site_fract_z
_atom_site_U_iso_or_equiv
_atom_site_adp_type
_atom_site_occupancy
_atom_site_symmetry_multiplicity
_atom_site_calc_flag
_atom_site_refinement_flags
_atom_site_disorder_assembly
_atom_site_disorder_group
Zn(1) Zn 0.358491(9) 0.96496(2) 0.674456(12) 0.02495(8) Uani 1.00 1 d . . .
O(1) O 0.28433(7) 0.88555(15) 0.64119(9) 0.0361(3) Uani 1.00 1 d . . .
O(2) O 0.28268(8) 0.92296(17) 0.53768(10) 0.0429(3) Uani 1.00 1 d . . .
O(3) O 0.39056(7) 0.95178(14) 0.78360(9) 0.0330(3) Uani 1.00 1 d . . .
O(4) O 0.43544(9) 1.12674(19) 0.83206(11) 0.0493(4) Uani 1.00 1 d . . .
O(5) O 0.08389(16) 1.1259(2) 0.48312(16) 0.0815(8) Uani 1.00 1 d . . .
O(6) O -0.01724(14) 1.2273(2) 0.45189(17) 0.0913(10) Uani 1.00 1 d . . .
N(1) N 0.40470(7) 1.04603(15) 0.62973(9) 0.0246(3) Uani 1.00 1 d . . .
N(2) N 0.40296(7) 0.80544(15) 0.66663(9) 0.0262(3) Uani 1.00 1 d . . .
N(3) N 0.32499(7) 1.15243(16) 0.64851(10) 0.0277(3) Uani 1.00 1 d . . .
C(1) C 0.45529(8) 1.11210(18) 0.68937(11) 0.0262(3) Uani 1.00 1 d . . .
C(2) C 0.5000 1.0299(3) 0.7500 0.0251(5) Uani 1.00 2 d S . .
C(3) C 0.41983(10) 0.95147(19) 0.59409(12) 0.0294(4) Uani 1.00 1 d . . .
C(4) C 0.42707(8) 0.82582(19) 0.62846(11) 0.0265(3) Uani 1.00 1 d . . .
C(5) C 0.45515(10) 0.7345(2) 0.61320(13) 0.0335(4) Uani 1.00 1 d . . .
C(6) C 0.45597(10) 0.6178(2) 0.63632(13) 0.0358(4) Uani 1.00 1 d . . .
C(7) C 0.42977(10) 0.4723(2) 0.70288(14) 0.0369(5) Uani 1.00 1 d . . .
C(8) C 0.40591(11) 0.4516(2) 0.74333(14) 0.0382(5) Uani 1.00 1 d . . .
C(9) C 0.38057(11) 0.5485(2) 0.75897(14) 0.0379(5) Uani 1.00 1 d . . .
C(10) C 0.37972(10) 0.6654(2) 0.73412(13) 0.0341(4) Uani 1.00 1 d . . .
C(11) C 0.40469(8) 0.68861(18) 0.69267(11) 0.0274(3) Uani 1.00 1 d . . .
C(12) C 0.43030(9) 0.59157(19) 0.67663(11) 0.0302(4) Uani 1.00 1 d . . .
C(13) C 0.36626(9) 1.1367(2) 0.57369(12) 0.0308(4) Uani 1.00 1 d . . .
C(14) C 0.33363(8) 1.20648(19) 0.59984(11) 0.0276(3) Uani 1.00 1 d . . .
C(15) C 0.31179(9) 1.3232(2) 0.56930(12) 0.0321(4) Uani 1.00 1 d . . .
C(16) C 0.28035(9) 1.3840(2) 0.59080(12) 0.0335(4) Uani 1.00 1 d . . .
C(17) C 0.23815(11) 1.3868(2) 0.66841(16) 0.0419(5) Uani 1.00 1 d . . .
C(18) C 0.22970(13) 1.3311(2) 0.71921(18) 0.0492(6) Uani 1.00 1 d . . .
C(19) C 0.25278(12) 1.2150(2) 0.74735(16) 0.0459(6) Uani 1.00 1 d . . .
C(20) C 0.28359(10) 1.1555(2) 0.72325(14) 0.0376(4) Uani 1.00 1 d . . .
C(21) C 0.29312(9) 1.21201(19) 0.67119(12) 0.0294(4) Uani 1.00 1 d . . .
C(22) C 0.27027(9) 1.32964(19) 0.64311(12) 0.0313(4) Uani 1.00 1 d . . .
C(23) C 0.25909(10) 0.8866(2) 0.57018(13) 0.0345(4) Uani 1.00 1 d . . .
C(24) C 0.19886(11) 0.8421(2) 0.52600(18) 0.0551(7) Uani 1.00 1 d . . .
C(25) C 0.41608(9) 1.0281(2) 0.83652(13) 0.0344(4) Uani 1.00 1 d . . .
C(26) C 0.42190(15) 0.9895(3) 0.90902(16) 0.0625(8) Uani 1.00 1 d . . .
C(27) C 0.12335(19) 1.1415(3) 0.5593(2) 0.0749(10) Uani 1.00 1 d . . .
C(28) C -0.0567(2) 1.1398(4) 0.4379(2) 0.1002(17) Uani 1.00 1 d . . .
H(1) H 0.4428(10) 1.168(2) 0.7107(14) 0.030(6) Uiso 1.00 1 . . . .
H(2) H 0.4731(11) 1.165(2) 0.6691(15) 0.036(6) Uiso 1.00 1 . . . .
H(3) H 0.4849(10) 0.979(2) 0.7711(13) 0.021(5) Uiso 1.00 1 . . . .
H(4) H 0.3913(11) 0.943(2) 0.5433(15) 0.031(6) Uiso 1.00 1 . . . .
H(5) H 0.4538(11) 0.973(2) 0.5931(15) 0.028(6) Uiso 1.00 1 . . . .
H(6) H 0.4747(12) 0.757(2) 0.5886(16) 0.041(7) Uiso 1.00 1 . . . .
H(7) H 0.4750(12) 0.554(2) 0.6257(16) 0.039(7) Uiso 1.00 1 . . . .
H(8) H 0.4493(13) 0.411(2) 0.6893(17) 0.048(8) Uiso 1.00 1 . . . .
H(9) H 0.4069(14) 0.366(3) 0.7644(18) 0.056(9) Uiso 1.00 1 . . . .
H(10) H 0.3645(15) 0.535(2) 0.786(2) 0.055(9) Uiso 1.00 1 . . . .
H(11) H 0.3651(10) 0.727(2) 0.7449(14) 0.029(6) Uiso 1.00 1 . . . .
H(12) H 0.3391(11) 1.093(2) 0.5264(15) 0.032(6) Uiso 1.00 1 . . . .
H(13) H 0.3879(12) 1.187(2) 0.5583(16) 0.047(8) Uiso 1.00 1 . . . .
H(14) H 0.3213(12) 1.359(2) 0.5374(17) 0.045(7) Uiso 1.00 1 . . . .
H(15) H 0.2648(11) 1.464(2) 0.5711(15) 0.032(6) Uiso 1.00 1 . . . .
H(16) H 0.2207(15) 1.467(3) 0.647(2) 0.057(9) Uiso 1.00 1 . . . .
H(17) H 0.2085(16) 1.368(3) 0.737(2) 0.070(10) Uiso 1.00 1 . . . .
H(18) H 0.2470(15) 1.171(3) 0.787(2) 0.070(10) Uiso 1.00 1 . . . .
H(19) H 0.3030(13) 1.071(2) 0.7453(17) 0.048(8) Uiso 1.00 1 . . . .
H(20) H 0.1983 0.7538 0.5174 0.066 Uiso 1.00 1 c R . .
H(21) H 0.1784 0.8848 0.4778 0.066 Uiso 1.00 1 c R . .
H(22) H 0.1807 0.8589 0.5540 0.066 Uiso 1.00 1 c R . .
H(23) H 0.3891 1.0185 0.9100 0.075 Uiso 1.00 1 c R . .
H(24) H 0.4564 1.0251 0.9512 0.075 Uiso 1.00 1 c R . .
H(25) H 0.4240 0.9000 0.9129 0.075 Uiso 1.00 1 c R . .
H(26) H 0.1381 1.0614 0.5825 0.090 Uiso 1.00 1 c R . .
H(27) H 0.1052 1.1811 0.5828 0.090 Uiso 1.00 1 c R . .
H(28) H 0.1545 1.1929 0.5660 0.090 Uiso 1.00 1 c R . .
H(29) H -0.0946 1.1739 0.4052 0.120 Uiso 1.00 1 c R . .
H(30) H -0.0522 1.1133 0.4851 0.120 Uiso 1.00 1 c R . .
H(31) H -0.0516 1.0694 0.4132 0.120 Uiso 1.00 1 c R . .
H(32) H 0.044(2) 1.167(5) 0.466(3) 0.13(2) Uiso 1.00 1 . . . .
H(33) H -0.011(2) 1.208(4) 0.412(2) 0.089(14) Uiso 1.00 1 . . . .

loop_
_atom_site_aniso_label
_atom_site_aniso_U_11
_atom_site_aniso_U_22
_atom_site_aniso_U_33
_atom_site_aniso_U_12
_atom_site_aniso_U_13
_atom_site_aniso_U_23
Zn(1) 0.02415(14) 0.02627(14) 0.02709(14) 0.00026(8) 0.01542(11) 0.00141(8)
O(1) 0.0295(7) 0.0405(8) 0.0371(8) -0.0043(6) 0.0169(6) -0.0038(6)
O(2) 0.0460(9) 0.0411(9) 0.0363(8) 0.0009(7) 0.0184(7) 0.0040(7)
O(3) 0.0347(8) 0.0363(8) 0.0273(7) -0.0002(6) 0.0161(6) -0.0002(5)
O(4) 0.0525(10) 0.0545(11) 0.0554(10) -0.0196(8) 0.0384(9) -0.0193(8)
O(5) 0.117(2) 0.0748(17) 0.0666(15) -0.0348(17) 0.0583(17) -0.0148(13)
O(6) 0.104(2) 0.0642(16) 0.0692(17) -0.0108(15) 0.0213(16) 0.0247(13)
N(1) 0.0236(7) 0.0267(7) 0.0251(7) 0.0020(6) 0.0141(6) 0.0019(5)
N(2) 0.0256(7) 0.0268(7) 0.0268(7) 0.0003(6) 0.0142(6) 0.0001(6)
N(3) 0.0255(8) 0.0274(8) 0.0328(8) 0.0034(6) 0.0171(7) 0.0037(6)
C(1) 0.0243(9) 0.0239(8) 0.0315(9) -0.0004(7) 0.0156(7) 0.0017(7)
C(2) 0.0216(12) 0.0260(13) 0.0280(12) 0.0000 0.0133(10) 0.0000
C(3) 0.0328(10) 0.0329(10) 0.0282(9) 0.0012(8) 0.0201(8) 0.0003(7)
C(4) 0.0237(8) 0.0296(9) 0.0249(8) 0.0007(7) 0.0121(7) -0.0024(7)
C(5) 0.0329(10) 0.0367(11) 0.0358(10) 0.0009(8) 0.0215(9) -0.0052(8)
C(6) 0.0349(11) 0.0324(10) 0.0404(11) 0.0053(8) 0.0203(9) -0.0052(8)
C(7) 0.0334(11) 0.0280(10) 0.0405(12) 0.0001(8) 0.0138(9) -0.0033(8)
C(8) 0.0391(12) 0.0277(10) 0.0391(11) -0.0040(8) 0.0149(10) 0.0008(8)
C(9) 0.0406(12) 0.0357(11) 0.0381(11) -0.0042(9) 0.0215(10) 0.0027(8)
C(10) 0.0353(11) 0.0319(10) 0.0365(10) 0.0005(8) 0.0201(9) -0.0000(8)
C(11) 0.0240(9) 0.0265(9) 0.0255(8) -0.0010(7) 0.0091(7) -0.0022(7)
C(12) 0.0250(9) 0.0289(9) 0.0294(9) -0.0001(7) 0.0095(7) -0.0038(7)
C(13) 0.0318(10) 0.0336(10) 0.0290(9) 0.0036(8) 0.0176(8) 0.0077(7)
C(14) 0.0238(8) 0.0285(9) 0.0269(8) 0.0001(7) 0.0111(7) 0.0023(7)
C(15) 0.0304(10) 0.0328(10) 0.0285(9) 0.0012(8) 0.0127(8) 0.0053(7)
C(16) 0.0291(10) 0.0289(10) 0.0351(10) 0.0019(8) 0.0120(8) 0.0042(8)
C(17) 0.0415(12) 0.0310(11) 0.0597(15) 0.0068(9) 0.0313(12) -0.0004(10)
C(18) 0.0545(16) 0.0401(13) 0.0719(18) 0.0090(11) 0.0463(15) -0.0024(12)
C(19) 0.0558(16) 0.0414(13) 0.0594(15) 0.0072(12) 0.0433(14) 0.0037(11)
C(20) 0.0406(12) 0.0337(11) 0.0489(12) 0.0081(9) 0.0309(11) 0.0063(9)
C(21) 0.0250(9) 0.0282(9) 0.0363(10) 0.0022(7) 0.0173(8) 0.0004(7)
C(22) 0.0257(9) 0.0272(9) 0.0378(10) 0.0015(7) 0.0148(8) -0.0007(7)
C(23) 0.0299(10) 0.0280(9) 0.0388(10) 0.0023(8) 0.0136(9) -0.0031(8)
C(24) 0.0328(12) 0.0546(16) 0.0595(16) -0.0040(11) 0.0122(12) -0.0148(13)
C(25) 0.0245(10) 0.0487(13) 0.0309(10) -0.0020(8) 0.0154(8) -0.0065(8)
C(26) 0.0601(18) 0.096(2) 0.0303(12) -0.0242(17) 0.0233(12) -0.0099(14)
C(27) 0.103(3) 0.064(2) 0.068(2) -0.005(2) 0.053(2) 0.0039(17)
C(28) 0.169(5) 0.076(2) 0.065(2) -0.048(3) 0.069(2) -0.0133(19)

loop_
_atom_type_symbol
_atom_type_description
_atom_type_scat_dispersion_real
_atom_type_scat_dispersion_imag
_atom_type_scat_source
C C 0.003 0.002
;
International Tables for Crystallography
(1992, Vol. C, Tables 4.2.6.8 and 6.1.1.4)
;
H H 0.000 0.000
;
International Tables for Crystallography
(1992, Vol. C, Table 6.1.1.4)
;
N N 0.006 0.003
;
International Tables for Crystallography
(1992, Vol. C, Tables 4.2.6.8 and 6.1.1.4)
;
O O 0.011 0.006
;
International Tables for Crystallography
(1992, Vol. C, Tables 4.2.6.8 and 6.1.1.4)
;
Zn Zn 0.284 1.430
;
International Tables for Crystallography
(1992, Vol. C, Tables 4.2.6.8 and 6.1.1.4)
;

loop_
_geom_angle_atom_site_label_1
_geom_angle_atom_site_label_2
_geom_angle_atom_site_label_3
_geom_angle
_geom_angle_publ_flag
_geom_angle_site_symmetry_1
_geom_angle_site_symmetry_2
_geom_angle_site_symmetry_3
O(1) Zn(1) O(3) 96.88(7) yes . . .
O(1) Zn(1) N(1) 140.91(6) yes . . .
O(1) Zn(1) N(2) 98.81(7) yes . . .
O(1) Zn(1) N(3) 95.23(6) yes . . .
O(3) Zn(1) N(1) 122.20(6) yes . . .
O(3) Zn(1) N(2) 96.08(6) yes . . .
O(3) Zn(1) N(3) 103.09(7) yes . . .
N(1) Zn(1) N(2) 78.27(7) yes . . .
N(1) Zn(1) N(3) 77.52(7) yes . . .
N(2) Zn(1) N(3) 154.65(8) yes . . .
Zn(1) O(1) C(23) 103.36(18) yes . . .
Zn(1) O(3) C(25) 132.18(17) yes . . .
Zn(1) N(1) C(1) 110.51(15) yes . . .
Zn(1) N(1) C(3) 109.89(14) yes . . .
Zn(1) N(1) C(13) 105.98(15) yes . . .
C(1) N(1) C(3) 111.80(18) yes . . .
C(1) N(1) C(13) 108.22(14) yes . . .
C(3) N(1) C(13) 110.26(17) yes . . .
Zn(1) N(2) C(4) 114.04(13) yes . . .
Zn(1) N(2) C(11) 127.15(18) yes . . .
C(4) N(2) C(11) 118.7(2) yes . . .
Zn(1) N(3) C(14) 112.45(16) yes . . .
Zn(1) N(3) C(21) 128.46(16) yes . . .
C(14) N(3) C(21) 118.81(18) yes . . .
N(1) C(1) C(2) 114.40(17) yes . . .
C(1) C(2) C(1) 107.5(2) yes . . 2_656
N(1) C(3) C(4) 113.2(2) yes . . .
N(2) C(4) C(3) 117.7(2) yes . . .
N(2) C(4) C(5) 123.4(2) yes . . .
C(3) C(4) C(5) 118.7(2) yes . . .
C(4) C(5) C(6) 119.0(2) yes . . .
C(5) C(6) C(12) 119.5(2) yes . . .
C(8) C(7) C(12) 120.7(2) yes . . .
C(7) C(8) C(9) 120.1(2) yes . . .
C(8) C(9) C(10) 121.1(3) yes . . .
C(9) C(10) C(11) 119.5(2) yes . . .
N(2) C(11) C(10) 119.5(2) yes . . .
N(2) C(11) C(12) 120.7(2) yes . . .
C(10) C(11) C(12) 119.8(2) yes . . .
C(6) C(12) C(7) 122.6(2) yes . . .
C(6) C(12) C(11) 118.6(2) yes . . .
C(7) C(12) C(11) 118.8(2) yes . . .
N(1) C(13) C(14) 111.8(2) yes . . .
N(3) C(14) C(13) 117.42(18) yes . . .
N(3) C(14) C(15) 123.2(2) yes . . .
C(13) C(14) C(15) 119.3(2) yes . . .
C(14) C(15) C(16) 119.2(2) yes . . .
C(15) C(16) C(22) 119.4(2) yes . . .
C(18) C(17) C(22) 120.9(2) yes . . .
C(17) C(18) C(19) 120.3(3) yes . . .
C(18) C(19) C(20) 120.5(3) yes . . .
C(19) C(20) C(21) 120.0(2) yes . . .
N(3) C(21) C(20) 119.47(19) yes . . .
N(3) C(21) C(22) 120.9(2) yes . . .
C(20) C(21) C(22) 119.6(2) yes . . .
C(16) C(22) C(17) 122.9(2) yes . . .
C(16) C(22) C(21) 118.5(2) yes . . .
C(17) C(22) C(21) 118.6(2) yes . . .
O(1) C(23) O(2) 121.9(2) yes . . .
O(1) C(23) C(24) 117.6(2) yes . . .
O(2) C(23) C(24) 120.5(2) yes . . .
O(3) C(25) O(4) 124.9(2) yes . . .
O(3) C(25) C(26) 114.6(2) yes . . .
O(4) C(25) C(26) 120.4(2) yes . . .
C(27) O(5) H(32) 113(3) no . . .
C(28) O(6) H(33) 99(2) no . . .
N(1) C(1) H(1) 107.2(14) no . . .
N(1) C(1) H(2) 112.7(14) no . . .
C(2) C(1) H(1) 109.5(14) no . . .
C(2) C(1) H(2) 109.2(14) no . . .
H(1) C(1) H(2) 103(2) no . . .
C(1) C(2) H(3) 111.8(13) no . . .
C(1) C(2) H(3) 109.0(13) no . . 2_656
C(1) C(2) H(3) 109.0(13) no 2_656 . .
C(1) C(2) H(3) 111.8(13) no 2_656 . 2_656
H(3) C(2) H(3) 108(2) no . . 2_656
N(1) C(3) H(4) 111(2) no . . .
N(1) C(3) H(5) 112.5(15) no . . .
C(4) C(3) H(4) 105.8(16) no . . .
C(4) C(3) H(5) 110.2(13) no . . .
H(4) C(3) H(5) 104(2) no . . .
C(4) C(5) H(6) 119.3(18) no . . .
C(6) C(5) H(6) 121.6(18) no . . .
C(5) C(6) H(7) 120(2) no . . .
C(12) C(6) H(7) 121(2) no . . .
C(8) C(7) H(8) 127(2) no . . .
C(12) C(7) H(8) 112(2) no . . .
C(7) C(8) H(9) 121(2) no . . .
C(9) C(8) H(9) 119(2) no . . .
C(8) C(9) H(10) 121(2) no . . .
C(10) C(9) H(10) 118(2) no . . .
C(9) C(10) H(11) 122(2) no . . .
C(11) C(10) H(11) 119(2) no . . .
N(1) C(13) H(12) 108.9(15) no . . .
N(1) C(13) H(13) 108.8(15) no . . .
C(14) C(13) H(12) 109(2) no . . .
C(14) C(13) H(13) 116(2) no . . .
H(12) C(13) H(13) 102(2) no . . .
C(14) C(15) H(14) 119(2) no . . .
C(16) C(15) H(14) 121(2) no . . .
C(15) C(16) H(15) 121(2) no . . .
C(22) C(16) H(15) 119(2) no . . .
C(18) C(17) H(16) 120(3) no . . .
C(22) C(17) H(16) 119(3) no . . .
C(17) C(18) H(17) 122(2) no . . .
C(19) C(18) H(17) 118(2) no . . .
C(18) C(19) H(18) 121(2) no . . .
C(20) C(19) H(18) 118(2) no . . .
C(19) C(20) H(19) 122(2) no . . .
C(21) C(20) H(19) 118(2) no . . .
C(23) C(24) H(20) 109.5 no . . .
C(23) C(24) H(21) 109.5 no . . .
C(23) C(24) H(22) 109.5 no . . .
H(20) C(24) H(21) 109.5 no . . .
H(20) C(24) H(22) 109.5 no . . .
H(21) C(24) H(22) 109.5 no . . .
C(25) C(26) H(23) 109.5 no . . .
C(25) C(26) H(24) 109.5 no . . .
C(25) C(26) H(25) 109.5 no . . .
H(23) C(26) H(24) 109.5 no . . .
H(23) C(26) H(25) 109.5 no . . .
H(24) C(26) H(25) 109.5 no . . .
O(5) C(27) H(26) 109.5 no . . .
O(5) C(27) H(27) 109.5 no . . .
O(5) C(27) H(28) 109.5 no . . .
H(26) C(27) H(27) 109.5 no . . .
H(26) C(27) H(28) 109.5 no . . .
H(27) C(27) H(28) 109.5 no . . .
O(6) C(28) H(29) 109.5 no . . .
O(6) C(28) H(30) 109.5 no . . .
O(6) C(28) H(31) 109.5 no . . .
H(29) C(28) H(30) 109.5 no . . .
H(29) C(28) H(31) 109.5 no . . .
H(30) C(28) H(31) 109.5 no . . .

loop_
_geom_bond_atom_site_label_1
_geom_bond_atom_site_label_2
_geom_bond_distance
_geom_bond_publ_flag
_geom_bond_site_symmetry_1
_geom_bond_site_symmetry_2
Zn(1) O(1) 1.9993(18) yes . .
Zn(1) O(3) 1.9839(17) yes . .
Zn(1) N(1) 2.155(2) yes . .
Zn(1) N(2) 2.1966(19) yes . .
Zn(1) N(3) 2.1952(17) yes . .
O(1) C(23) 1.273(2) yes . .
O(2) C(23) 1.243(4) yes . .
O(3) C(25) 1.266(2) yes . .
O(4) C(25) 1.231(3) yes . .
O(5) C(27) 1.394(4) yes . .
O(6) C(28) 1.368(6) yes . .
N(1) C(1) 1.487(2) yes . .
N(1) C(3) 1.466(3) yes . .
N(1) C(13) 1.477(2) yes . .
N(2) C(4) 1.316(3) yes . .
N(2) C(11) 1.379(2) yes . .
N(3) C(14) 1.314(3) yes . .
N(3) C(21) 1.379(3) yes . .
C(1) C(2) 1.518(2) yes . .
C(3) C(4) 1.514(3) yes . .
C(4) C(5) 1.408(3) yes . .
C(5) C(6) 1.360(3) yes . .
C(6) C(12) 1.405(4) yes . .
C(7) C(8) 1.354(5) yes . .
C(7) C(12) 1.418(3) yes . .
C(8) C(9) 1.407(4) yes . .
C(9) C(10) 1.375(3) yes . .
C(10) C(11) 1.403(4) yes . .
C(11) C(12) 1.417(3) yes . .
C(13) C(14) 1.502(3) yes . .
C(14) C(15) 1.411(2) yes . .
C(15) C(16) 1.359(4) yes . .
C(16) C(22) 1.408(4) yes . .
C(17) C(18) 1.359(5) yes . .
C(17) C(22) 1.412(4) yes . .
C(18) C(19) 1.402(3) yes . .
C(19) C(20) 1.375(5) yes . .
C(20) C(21) 1.404(4) yes . .
C(21) C(22) 1.416(2) yes . .
C(23) C(24) 1.507(3) yes . .
C(25) C(26) 1.511(4) yes . .
O(6) H(33) 0.97(7) no . .
C(1) H(1) 0.93(3) no . .
C(1) H(2) 1.00(3) no . .
C(2) H(3) 0.94(3) no . .
C(2) H(3) 0.94(3) no . 2_656
C(3) H(4) 0.94(2) no . .
C(3) H(5) 0.99(3) no . .
C(5) H(6) 0.96(4) no . .
C(6) H(7) 0.97(3) no . .
C(7) H(8) 1.00(3) no . .
C(8) H(9) 1.03(3) no . .
C(9) H(10) 0.90(5) no . .
C(10) H(11) 0.88(3) no . .
C(13) H(12) 1.00(2) no . .
C(13) H(13) 0.99(4) no . .
C(15) H(14) 0.93(4) no . .
C(16) H(15) 0.96(2) no . .
C(17) H(16) 0.98(3) no . .
C(18) H(17) 0.94(5) no . .
C(19) H(18) 1.05(4) no . .
C(20) H(19) 1.05(3) no . .
C(24) H(20) 0.980 no . .
C(24) H(21) 0.980 no . .
C(24) H(22) 0.980 no . .
C(26) H(23) 0.980 no . .
C(26) H(24) 0.980 no . .
C(26) H(25) 0.980 no . .
C(27) H(26) 0.980 no . .
C(27) H(27) 0.980 no . .
C(27) H(28) 0.980 no . .
C(28) H(29) 0.980 no . .
C(28) H(30) 0.980 no . .
C(28) H(31) 0.980 no . .

loop_
_geom_contact_atom_site_label_1
_geom_contact_atom_site_label_2
_geom_contact_distance
_geom_contact_publ_flag
_geom_contact_site_symmetry_1
_geom_contact_site_symmetry_2
O(1) C(18) 3.229(4) ? . 6_546
O(1) C(19) 3.561(4) ? . 6_546
O(2) C(16) 3.133(2) ? . 7_576
O(2) C(24) 3.345(4) ? . 7_566
O(3) C(18) 3.584(4) ? . 6_546
O(4) O(6) 2.669(3) ? . 8_575
O(4) C(28) 3.319(5) ? . 8_575
O(5) O(6) 2.771(5) ? . .
O(5) C(6) 3.419(3) ? . 7_566
O(5) C(13) 3.447(4) ? . 7_576
O(5) C(28) 3.522(8) ? . .
O(6) O(4) 2.669(3) ? . 8_474
O(6) O(5) 2.771(5) ? . .
O(6) C(25) 3.421(3) ? . 8_474
O(6) C(26) 3.410(5) ? . 8_474
O(6) C(27) 3.463(5) ? . .
C(6) O(5) 3.419(3) ? . 7_566
C(7) C(15) 3.404(2) ? . 1_545
C(8) C(15) 3.479(2) ? . 1_545
C(8) C(16) 3.348(2) ? . 1_545
C(8) C(22) 3.479(3) ? . 1_545
C(13) O(5) 3.447(4) ? . 7_576
C(15) C(7) 3.404(2) ? . 1_565
C(15) C(8) 3.479(2) ? . 1_565
C(15) C(15) 3.507(2) ? . 7_576
C(16) O(2) 3.133(2) ? . 7_576
C(16) C(8) 3.348(2) ? . 1_565
C(18) O(1) 3.229(4) ? . 6_556
C(18) O(3) 3.584(4) ? . 6_556
C(19) O(1) 3.561(4) ? . 6_556
C(22) C(8) 3.479(3) ? . 1_565
C(24) O(2) 3.345(4) ? . 7_566
C(25) O(6) 3.421(3) ? . 8_575
C(26) O(6) 3.410(5) ? . 8_575
C(27) O(6) 3.463(5) ? . .
C(28) O(4) 3.319(5) ? . 8_474
C(28) O(5) 3.522(8) ? . .
Zn(1) H(17) 3.45(5) ? . 6_546
O(1) H(17) 2.49(4) ? . 6_546
O(1) H(18) 3.16(4) ? . 6_546
O(2) H(14) 3.42(3) ? . 7_576
O(2) H(15) 2.31(2) ? . 7_576
O(2) H(20) 2.453 ? . 7_566
O(2) H(21) 3.600 ? . 7_566
O(3) H(17) 2.73(4) ? . 6_546
O(4) H(9) 2.88(3) ? . 1_565
O(4) H(29) 3.035 ? . 8_575
O(4) H(33) 2.37(4) ? . 8_575
O(5) H(2) 3.55(2) ? . 7_576
O(5) H(7) 2.79(2) ? . 7_566
O(5) H(8) 3.27(3) ? . 7_566
O(5) H(13) 2.51(3) ? . 7_576
O(5) H(14) 2.91(4) ? . 7_576
O(5) H(30) 2.948 ? . 3_576
O(5) H(31) 3.312 ? . .
O(5) H(31) 3.500 ? . 3_576
O(5) H(32) 1.07(7) ? . .
O(5) H(33) 2.43(4) ? . .
O(6) H(2) 3.57(3) ? . 7_576
O(6) H(6) 3.03(3) ? . 5_455
O(6) H(9) 3.50(3) ? . 8_464
O(6) H(23) 3.588 ? . 8_474
O(6) H(24) 2.799 ? . 8_474
O(6) H(25) 3.252 ? . 6_556
O(6) H(27) 3.091 ? . .
O(6) H(32) 1.71(7) ? . .
N(2) H(20) 3.440 ? . 7_566
N(2) H(21) 3.377 ? . 7_566
N(3) H(9) 3.27(3) ? . 1_565
C(1) H(8) 3.27(3) ? . 1_565
C(3) H(23) 3.522 ? . 4_574
C(4) H(20) 3.324 ? . 7_566
C(4) H(21) 3.460 ? . 7_566
C(5) H(21) 3.420 ? . 7_566
C(5) H(30) 2.918 ? . 5_545
C(6) H(21) 3.207 ? . 7_566
C(6) H(30) 3.077 ? . 5_545
C(7) H(1) 3.33(2) ? . 1_545
C(7) H(14) 3.41(2) ? . 1_545
C(8) H(1) 3.45(2) ? . 1_545
C(8) H(31) 3.130 ? . 8_565
C(8) H(33) 3.50(4) ? . 8_565
C(9) H(18) 3.43(4) ? . 6_546
C(9) H(27) 3.464 ? . 6_546
C(9) H(31) 3.047 ? . 8_565
C(10) H(18) 3.33(4) ? . 6_546
C(11) H(21) 3.177 ? . 7_566
C(12) H(21) 3.064 ? . 7_566
C(13) H(15) 3.47(2) ? . 7_576
C(13) H(28) 3.267 ? . 7_576
C(14) H(8) 3.54(3) ? . 1_565
C(14) H(9) 3.43(3) ? . 1_565
C(15) H(8) 3.43(2) ? . 1_565
C(15) H(9) 3.55(3) ? . 1_565
C(15) H(21) 3.394 ? . 7_576
C(15) H(28) 3.457 ? . 7_576
C(16) H(9) 3.49(2) ? . 1_565
C(16) H(12) 2.92(2) ? . 7_576
C(16) H(21) 3.403 ? . 7_576
C(17) H(10) 3.45(3) ? . 1_565
C(17) H(12) 3.49(2) ? . 7_576
C(17) H(18) 3.20(3) ? . 6_556
C(17) H(19) 3.30(4) ? . 6_556
C(17) H(23) 3.348 ? . 6_556
C(17) H(28) 3.042 ? . .
C(18) H(11) 3.32(3) ? . 6_556
C(18) H(19) 3.00(3) ? . 6_556
C(18) H(27) 3.525 ? . .
C(18) H(28) 3.151 ? . .
C(19) H(10) 3.56(4) ? . 6_556
C(19) H(11) 3.39(3) ? . 6_556
C(19) H(16) 3.33(3) ? . 6_546
C(19) H(28) 3.329 ? . .
C(20) H(16) 3.48(4) ? . 6_546
C(20) H(17) 3.23(4) ? . 6_546
C(20) H(28) 3.388 ? . .
C(21) H(9) 3.19(3) ? . 1_565
C(21) H(28) 3.294 ? . .
C(22) H(9) 3.30(3) ? . 1_565
C(22) H(10) 3.55(3) ? . 1_565
C(22) H(12) 3.35(2) ? . 7_576
C(22) H(28) 3.124 ? . .
C(23) H(14) 3.53(2) ? . 7_576
C(23) H(15) 3.15(3) ? . 7_576
C(23) H(20) 3.088 ? . 7_566
C(24) H(14) 3.45(3) ? . 7_576
C(24) H(15) 3.46(3) ? . 7_576
C(24) H(26) 3.493 ? . .
C(25) H(17) 3.44(4) ? . 6_546
C(25) H(33) 3.39(4) ? . 8_575
C(26) H(4) 3.45(3) ? . 4_575
C(26) H(5) 3.52(3) ? . 4_575
C(26) H(16) 3.51(4) ? . 6_546
C(26) H(17) 3.55(3) ? . 6_546
C(26) H(24) 3.103 ? . 3_677
C(26) H(27) 3.475 ? . 6_546
C(27) H(10) 3.32(4) ? . 6_556
C(27) H(13) 2.99(3) ? . 7_576
C(27) H(14) 3.15(4) ? . 7_576
C(27) H(22) 3.506 ? . .
C(27) H(25) 3.299 ? . 6_556
C(27) H(30) 3.254 ? . 3_576
C(27) H(31) 3.302 ? . 3_576
C(27) H(32) 2.06(5) ? . .
C(27) H(33) 3.46(4) ? . .
C(28) H(6) 3.09(3) ? . 5_455
C(28) H(9) 3.24(3) ? . 8_464
C(28) H(10) 3.36(3) ? . 8_464
C(28) H(22) 3.563 ? . 3_576
C(28) H(26) 3.024 ? . 3_576
C(28) H(32) 2.57(7) ? . .
H(1) C(7) 3.33(2) ? . 1_565
H(1) C(8) 3.45(2) ? . 1_565
H(1) H(8) 2.71(4) ? . 1_565
H(1) H(9) 2.86(5) ? . 1_565
H(2) O(5) 3.55(2) ? . 7_576
H(2) O(6) 3.57(3) ? . 7_576
H(2) H(8) 2.85(4) ? . 1_565
H(2) H(32) 3.19(8) ? . 7_576
H(2) H(33) 2.81(7) ? . 7_576
H(4) C(26) 3.45(3) ? . 4_574
H(4) H(20) 3.018 ? . 7_566
H(4) H(23) 2.815 ? . 4_574
H(4) H(24) 3.315 ? . 4_574
H(5) C(26) 3.52(3) ? . 4_574
H(5) H(23) 3.284 ? . 4_574
H(5) H(24) 3.035 ? . 4_574
H(6) O(6) 3.03(3) ? . 5_545
H(6) C(28) 3.09(3) ? . 5_545
H(6) H(24) 3.574 ? . 4_574
H(6) H(29) 3.404 ? . 5_545
H(6) H(30) 2.459 ? . 5_545
H(7) O(5) 2.79(2) ? . 7_566
H(7) H(30) 2.722 ? . 5_545
H(7) H(31) 2.992 ? . 7_566
H(7) H(32) 2.96(7) ? . 7_566
H(7) H(33) 3.27(6) ? . 7_566
H(8) O(5) 3.27(3) ? . 7_566
H(8) C(1) 3.27(3) ? . 1_545
H(8) C(14) 3.54(3) ? . 1_545
H(8) C(15) 3.43(2) ? . 1_545
H(8) H(1) 2.71(4) ? . 1_545
H(8) H(2) 2.85(4) ? . 1_545
H(8) H(13) 3.40(4) ? . 1_545
H(8) H(14) 3.35(3) ? . 1_545
H(8) H(32) 3.48(9) ? . 7_566
H(9) O(4) 2.88(3) ? . 1_545
H(9) O(6) 3.50(3) ? . 8_565
H(9) N(3) 3.27(3) ? . 1_545
H(9) C(14) 3.43(3) ? . 1_545
H(9) C(15) 3.55(3) ? . 1_545
H(9) C(16) 3.49(2) ? . 1_545
H(9) C(21) 3.19(3) ? . 1_545
H(9) C(22) 3.30(3) ? . 1_545
H(9) C(28) 3.24(3) ? . 8_565
H(9) H(1) 2.86(5) ? . 1_545
H(9) H(29) 3.028 ? . 8_565
H(9) H(31) 2.799 ? . 8_565
H(9) H(33) 2.82(5) ? . 8_565
H(10) C(17) 3.45(3) ? . 1_545
H(10) C(19) 3.56(4) ? . 6_546
H(10) C(22) 3.55(3) ? . 1_545
H(10) C(27) 3.32(4) ? . 6_546
H(10) C(28) 3.36(3) ? . 8_565
H(10) H(16) 3.57(4) ? . 1_545
H(10) H(18) 3.03(5) ? . 6_546
H(10) H(26) 2.839 ? . 6_546
H(10) H(27) 2.910 ? . 6_546
H(10) H(29) 3.135 ? . 8_565
H(10) H(31) 2.711 ? . 8_565
H(11) C(18) 3.32(3) ? . 6_546
H(11) C(19) 3.39(3) ? . 6_546
H(11) H(17) 2.76(5) ? . 6_546
H(11) H(18) 2.90(5) ? . 6_546
H(11) H(27) 3.310 ? . 6_546
H(12) C(16) 2.92(2) ? . 7_576
H(12) C(17) 3.49(2) ? . 7_576
H(12) C(22) 3.35(2) ? . 7_576
H(12) H(15) 2.59(3) ? . 7_576
H(12) H(16) 3.18(4) ? . 7_576
H(12) H(28) 3.110 ? . 7_576
H(13) O(5) 2.51(3) ? . 7_576
H(13) C(27) 2.99(3) ? . 7_576
H(13) H(8) 3.40(4) ? . 1_565
H(13) H(27) 3.405 ? . 7_576
H(13) H(28) 2.587 ? . 7_576
H(13) H(32) 2.72(9) ? . 7_576
H(13) H(33) 3.36(7) ? . 7_576
H(14) O(2) 3.42(3) ? . 7_576
H(14) O(5) 2.91(4) ? . 7_576
H(14) C(7) 3.41(2) ? . 1_565
H(14) C(23) 3.53(2) ? . 7_576
H(14) C(24) 3.45(3) ? . 7_576
H(14) C(27) 3.15(4) ? . 7_576
H(14) H(8) 3.35(3) ? . 1_565
H(14) H(21) 2.811 ? . 7_576
H(14) H(26) 3.394 ? . 7_576
H(14) H(28) 2.670 ? . 7_576
H(15) O(2) 2.31(2) ? . 7_576
H(15) C(13) 3.47(2) ? . 7_576
H(15) C(23) 3.15(3) ? . 7_576
H(15) C(24) 3.46(3) ? . 7_576
H(15) H(12) 2.59(3) ? . 7_576
H(15) H(20) 3.538 ? . 1_565
H(15) H(21) 2.842 ? . 7_576
H(16) C(19) 3.33(3) ? . 6_556
H(16) C(20) 3.48(4) ? . 6_556
H(16) C(26) 3.51(4) ? . 6_556
H(16) H(10) 3.57(4) ? . 1_565
H(16) H(12) 3.18(4) ? . 7_576
H(16) H(18) 2.52(5) ? . 6_556
H(16) H(19) 2.91(6) ? . 6_556
H(16) H(23) 2.696 ? . 6_556
H(16) H(28) 3.455 ? . .
H(17) Zn(1) 3.45(5) ? . 6_556
H(17) O(1) 2.49(4) ? . 6_556
H(17) O(3) 2.73(4) ? . 6_556
H(17) C(20) 3.23(4) ? . 6_556
H(17) C(25) 3.44(4) ? . 6_556
H(17) C(26) 3.55(3) ? . 6_556
H(17) H(11) 2.76(5) ? . 6_556
H(17) H(19) 2.30(5) ? . 6_556
H(17) H(23) 3.276 ? . 6_556
H(17) H(25) 3.372 ? . 6_556
H(18) O(1) 3.16(4) ? . 6_556
H(18) C(9) 3.43(4) ? . 6_556
H(18) C(10) 3.33(4) ? . 6_556
H(18) C(17) 3.20(3) ? . 6_546
H(18) H(10) 3.03(5) ? . 6_556
H(18) H(11) 2.90(5) ? . 6_556
H(18) H(16) 2.52(5) ? . 6_546
H(18) H(22) 3.515 ? . 6_556
H(19) C(17) 3.30(4) ? . 6_546
H(19) C(18) 3.00(3) ? . 6_546
H(19) H(16) 2.91(6) ? . 6_546
H(19) H(17) 2.30(5) ? . 6_546
H(20) O(2) 2.453 ? . 7_566
H(20) N(2) 3.440 ? . 7_566
H(20) C(4) 3.324 ? . 7_566
H(20) C(23) 3.088 ? . 7_566
H(20) H(4) 3.018 ? . 7_566
H(20) H(15) 3.538 ? . 1_545
H(20) H(20) 3.343 ? . 7_566
H(21) O(2) 3.600 ? . 7_566
H(21) N(2) 3.377 ? . 7_566
H(21) C(4) 3.460 ? . 7_566
H(21) C(5) 3.420 ? . 7_566
H(21) C(6) 3.207 ? . 7_566
H(21) C(11) 3.177 ? . 7_566
H(21) C(12) 3.064 ? . 7_566
H(21) C(15) 3.394 ? . 7_576
H(21) C(16) 3.403 ? . 7_576
H(21) H(14) 2.811 ? . 7_576
H(21) H(15) 2.842 ? . 7_576
H(21) H(26) 3.539 ? . .
H(22) C(27) 3.506 ? . .
H(22) C(28) 3.563 ? . 3_576
H(22) H(18) 3.515 ? . 6_546
H(22) H(26) 2.726 ? . .
H(22) H(29) 2.979 ? . 3_576
H(22) H(30) 3.246 ? . 3_576
H(23) O(6) 3.588 ? . 8_575
H(23) C(3) 3.522 ? . 4_575
H(23) C(17) 3.348 ? . 6_546
H(23) H(4) 2.815 ? . 4_575
H(23) H(5) 3.284 ? . 4_575
H(23) H(16) 2.696 ? . 6_546
H(23) H(17) 3.276 ? . 6_546
H(23) H(29) 3.397 ? . 8_575
H(24) O(6) 2.799 ? . 8_575
H(24) C(26) 3.103 ? . 3_677
H(24) H(4) 3.315 ? . 4_575
H(24) H(5) 3.035 ? . 4_575
H(24) H(6) 3.574 ? . 4_575
H(24) H(24) 2.269 ? . 3_677
H(24) H(25) 3.143 ? . 3_677
H(24) H(29) 3.507 ? . 8_575
H(24) H(33) 3.288 ? . 8_575
H(25) O(6) 3.252 ? . 6_546
H(25) C(27) 3.299 ? . 6_546
H(25) H(17) 3.372 ? . 6_546
H(25) H(24) 3.143 ? . 3_677
H(25) H(27) 2.541 ? . 6_546
H(25) H(28) 3.341 ? . 6_546
H(25) H(32) 3.373 ? . 6_546
H(26) C(24) 3.493 ? . .
H(26) C(28) 3.024 ? . 3_576
H(26) H(10) 2.839 ? . 6_556
H(26) H(14) 3.394 ? . 7_576
H(26) H(21) 3.539 ? . .
H(26) H(22) 2.726 ? . .
H(26) H(29) 2.911 ? . 3_576
H(26) H(30) 2.793 ? . 3_576
H(26) H(31) 2.851 ? . 3_576
H(26) H(32) 2.729 ? . .
H(27) O(6) 3.091 ? . .
H(27) C(9) 3.464 ? . 6_556
H(27) C(18) 3.525 ? . .
H(27) C(26) 3.475 ? . 6_556
H(27) H(10) 2.910 ? . 6_556
H(27) H(11) 3.310 ? . 6_556
H(27) H(13) 3.405 ? . 7_576
H(27) H(25) 2.541 ? . 6_556
H(27) H(30) 3.511 ? . 3_576
H(27) H(31) 3.141 ? . 3_576
H(27) H(32) 2.138 ? . .
H(27) H(33) 3.355 ? . .
H(28) C(13) 3.267 ? . 7_576
H(28) C(15) 3.457 ? . 7_576
H(28) C(17) 3.042 ? . .
H(28) C(18) 3.151 ? . .
H(28) C(19) 3.329 ? . .
H(28) C(20) 3.388 ? . .
H(28) C(21) 3.294 ? . .
H(28) C(22) 3.124 ? . .
H(28) H(12) 3.110 ? . 7_576
H(28) H(13) 2.587 ? . 7_576
H(28) H(14) 2.670 ? . 7_576
H(28) H(16) 3.455 ? . .
H(28) H(25) 3.341 ? . 6_556
H(28) H(32) 2.672 ? . .
H(29) O(4) 3.035 ? . 8_474
H(29) H(6) 3.404 ? . 5_455
H(29) H(9) 3.028 ? . 8_464
H(29) H(10) 3.135 ? . 8_464
H(29) H(22) 2.979 ? . 3_576
H(29) H(23) 3.397 ? . 8_474
H(29) H(24) 3.507 ? . 8_474
H(29) H(26) 2.911 ? . 3_576
H(29) H(32) 3.378 ? . .
H(30) O(5) 2.948 ? . 3_576
H(30) C(5) 2.918 ? . 5_455
H(30) C(6) 3.077 ? . 5_455
H(30) C(27) 3.254 ? . 3_576
H(30) H(6) 2.459 ? . 5_455
H(30) H(7) 2.722 ? . 5_455
H(30) H(22) 3.246 ? . 3_576
H(30) H(26) 2.793 ? . 3_576
H(30) H(27) 3.511 ? . 3_576
H(30) H(31) 3.222 ? . 3_576
H(30) H(32) 2.991 ? . .
H(30) H(32) 3.206 ? . 3_576
H(31) O(5) 3.312 ? . .
H(31) O(5) 3.500 ? . 3_576
H(31) C(8) 3.130 ? . 8_464
H(31) C(9) 3.047 ? . 8_464
H(31) C(27) 3.302 ? . 3_576
H(31) H(7) 2.992 ? . 7_566
H(31) H(9) 2.799 ? . 8_464
H(31) H(10) 2.711 ? . 8_464
H(31) H(26) 2.851 ? . 3_576
H(31) H(27) 3.141 ? . 3_576
H(31) H(30) 3.222 ? . 3_576
H(31) H(31) 3.577 ? . 3_576
H(31) H(32) 2.526 ? . .
H(31) H(32) 3.563 ? . 3_576
H(32) O(5) 1.07(7) ? . .
H(32) O(6) 1.71(7) ? . .
H(32) C(27) 2.06(5) ? . .
H(32) C(28) 2.57(7) ? . .
H(32) H(2) 3.19(8) ? . 7_576
H(32) H(7) 2.96(7) ? . 7_566
H(32) H(8) 3.48(9) ? . 7_566
H(32) H(13) 2.72(9) ? . 7_576
H(32) H(25) 3.373 ? . 6_556
H(32) H(26) 2.729 ? . .
H(32) H(27) 2.138 ? . .
H(32) H(28) 2.672 ? . .
H(32) H(29) 3.378 ? . .
H(32) H(30) 2.991 ? . .
H(32) H(30) 3.206 ? . 3_576
H(32) H(31) 2.526 ? . .
H(32) H(31) 3.563 ? . 3_576
H(32) H(33) 1.42(7) ? . .
H(33) O(4) 2.37(4) ? . 8_474
H(33) O(5) 2.43(4) ? . .
H(33) C(8) 3.50(4) ? . 8_464
H(33) C(25) 3.39(4) ? . 8_474
H(33) C(27) 3.46(4) ? . .
H(33) H(2) 2.81(7) ? . 7_576
H(33) H(7) 3.27(6) ? . 7_566
H(33) H(9) 2.82(5) ? . 8_464
H(33) H(13) 3.36(7) ? . 7_576
H(33) H(24) 3.288 ? . 8_474
H(33) H(27) 3.355 ? . .
H(33) H(32) 1.42(7) ? . .

loop_
_geom_hbond_atom_site_label_D
_geom_hbond_atom_site_label_H
_geom_hbond_atom_site_label_A
_geom_hbond_site_symmetry_D
_geom_hbond_site_symmetry_H
_geom_hbond_site_symmetry_A
_geom_hbond_distance_DA
_geom_hbond_distance_DH
_geom_hbond_distance_HA
_geom_hbond_angle_DHA
_geom_hbond_publ_flag
O(5) H(32) O(6) . . . 2.771(5) 1.07(7) 1.71(7) 171(6) no
O(6) H(33) O(5) . . . 2.771(5) 0.97(7) 2.43(4) 100(2) no

loop_
_geom_torsion_atom_site_label_1
_geom_torsion_atom_site_label_2
_geom_torsion_atom_site_label_3
_geom_torsion_atom_site_label_4
_geom_torsion
_geom_torsion_publ_flag
_geom_torsion_site_symmetry_1
_geom_torsion_site_symmetry_2
_geom_torsion_site_symmetry_3
_geom_torsion_site_symmetry_4
O(1) Zn(1) O(3) C(25) -133.6(2) ? . . . .
O(3) Zn(1) O(1) C(23) -179.18(14) ? . . . .
O(1) Zn(1) N(1) C(1) 167.99(12) ? . . . .
O(1) Zn(1) N(1) C(3) -68.16(15) ? . . . .
O(1) Zn(1) N(1) C(13) 50.96(17) ? . . . .
N(1) Zn(1) O(1) C(23) 0.3(2) ? . . . .
O(1) Zn(1) N(2) C(4) 129.15(12) ? . . . .
O(1) Zn(1) N(2) C(11) -46.36(14) ? . . . .
N(2) Zn(1) O(1) C(23) -81.91(15) ? . . . .
O(1) Zn(1) N(3) C(14) -120.95(12) ? . . . .
O(1) Zn(1) N(3) C(21) 52.75(15) ? . . . .
N(3) Zn(1) O(1) C(23) 76.92(15) ? . . . .
O(3) Zn(1) N(1) C(1) -12.61(15) ? . . . .
O(3) Zn(1) N(1) C(3) 111.24(11) ? . . . .
O(3) Zn(1) N(1) C(13) -129.63(12) ? . . . .
N(1) Zn(1) O(3) C(25) 46.8(2) ? . . . .
O(3) Zn(1) N(2) C(4) -132.90(12) ? . . . .
O(3) Zn(1) N(2) C(11) 51.60(14) ? . . . .
N(2) Zn(1) O(3) C(25) 126.8(2) ? . . . .
O(3) Zn(1) N(3) C(14) 140.72(12) ? . . . .
O(3) Zn(1) N(3) C(21) -45.57(15) ? . . . .
N(3) Zn(1) O(3) C(25) -36.5(2) ? . . . .
N(1) Zn(1) N(2) C(4) -11.21(11) ? . . . .
N(1) Zn(1) N(2) C(11) 173.29(13) ? . . . .
N(2) Zn(1) N(1) C(1) -102.44(12) ? . . . .
N(2) Zn(1) N(1) C(3) 21.41(10) ? . . . .
N(2) Zn(1) N(1) C(13) 140.54(12) ? . . . .
N(1) Zn(1) N(3) C(14) 20.13(11) ? . . . .
N(1) Zn(1) N(3) C(21) -166.16(15) ? . . . .
N(3) Zn(1) N(1) C(1) 85.14(12) ? . . . .
N(3) Zn(1) N(1) C(3) -151.01(11) ? . . . .
N(3) Zn(1) N(1) C(13) -31.89(12) ? . . . .
N(2) Zn(1) N(3) C(14) 2.6(2) ? . . . .
N(2) Zn(1) N(3) C(21) 176.29(13) ? . . . .
N(3) Zn(1) N(2) C(4) 6.29(19) ? . . . .
N(3) Zn(1) N(2) C(11) -169.22(12) ? . . . .
Zn(1) O(1) C(23) O(2) 4.9(2) ? . . . .
Zn(1) O(1) C(23) C(24) -175.01(19) ? . . . .
Zn(1) O(3) C(25) O(4) -13.4(4) ? . . . .
Zn(1) O(3) C(25) C(26) 166.8(2) ? . . . .
Zn(1) N(1) C(1) C(2) 66.5(2) ? . . . .
Zn(1) N(1) C(3) C(4) -28.86(17) ? . . . .
Zn(1) N(1) C(13) C(14) 40.51(17) ? . . . .
C(1) N(1) C(3) C(4) 94.2(2) ? . . . .
C(3) N(1) C(1) C(2) -56.2(2) ? . . . .
C(1) N(1) C(13) C(14) -78.0(2) ? . . . .
C(13) N(1) C(1) C(2) -177.8(2) ? . . . .
C(3) N(1) C(13) C(14) 159.39(18) ? . . . .
C(13) N(1) C(3) C(4) -145.32(17) ? . . . .
Zn(1) N(2) C(4) C(3) -1.68(18) ? . . . .
Zn(1) N(2) C(4) C(5) -176.49(13) ? . . . .
Zn(1) N(2) C(11) C(10) -5.3(2) ? . . . .
Zn(1) N(2) C(11) C(12) 173.31(11) ? . . . .
C(4) N(2) C(11) C(10) 179.35(15) ? . . . .
C(4) N(2) C(11) C(12) -2.0(2) ? . . . .
C(11) N(2) C(4) C(3) 174.24(14) ? . . . .
C(11) N(2) C(4) C(5) -0.6(2) ? . . . .
Zn(1) N(3) C(14) C(13) -2.88(18) ? . . . .
Zn(1) N(3) C(14) C(15) 174.33(13) ? . . . .
Zn(1) N(3) C(21) C(20) 6.7(2) ? . . . .
Zn(1) N(3) C(21) C(22) -173.74(12) ? . . . .
C(14) N(3) C(21) C(20) -179.90(16) ? . . . .
C(14) N(3) C(21) C(22) -0.4(2) ? . . . .
C(21) N(3) C(14) C(13) -177.27(15) ? . . . .
C(21) N(3) C(14) C(15) -0.0(2) ? . . . .
N(1) C(1) C(2) C(1) -173.1(2) ? . . . 2_656
N(1) C(3) C(4) N(2) 20.9(2) ? . . . .
N(1) C(3) C(4) C(5) -163.99(16) ? . . . .
N(2) C(4) C(5) C(6) 2.5(2) ? . . . .
C(3) C(4) C(5) C(6) -172.23(16) ? . . . .
C(4) C(5) C(6) C(12) -1.8(2) ? . . . .
C(5) C(6) C(12) C(7) -179.64(17) ? . . . .
C(5) C(6) C(12) C(11) -0.6(2) ? . . . .
C(8) C(7) C(12) C(6) 178.15(18) ? . . . .
C(8) C(7) C(12) C(11) -0.8(2) ? . . . .
C(12) C(7) C(8) C(9) 0.9(3) ? . . . .
C(7) C(8) C(9) C(10) -0.4(3) ? . . . .
C(8) C(9) C(10) C(11) -0.2(2) ? . . . .
C(9) C(10) C(11) N(2) 178.86(16) ? . . . .
C(9) C(10) C(11) C(12) 0.2(2) ? . . . .
N(2) C(11) C(12) C(6) 2.6(2) ? . . . .
N(2) C(11) C(12) C(7) -178.34(15) ? . . . .
C(10) C(11) C(12) C(6) -178.75(16) ? . . . .
C(10) C(11) C(12) C(7) 0.3(2) ? . . . .
N(1) C(13) C(14) N(3) -26.2(2) ? . . . .
N(1) C(13) C(14) C(15) 156.50(16) ? . . . .
N(3) C(14) C(15) C(16) 0.2(2) ? . . . .
C(13) C(14) C(15) C(16) 177.36(16) ? . . . .
C(14) C(15) C(16) C(22) 0.1(2) ? . . . .
C(15) C(16) C(22) C(17) 179.90(18) ? . . . .
C(15) C(16) C(22) C(21) -0.5(2) ? . . . .
C(18) C(17) C(22) C(16) -179.7(2) ? . . . .
C(18) C(17) C(22) C(21) 0.7(3) ? . . . .
C(22) C(17) C(18) C(19) -0.2(3) ? . . . .
C(17) C(18) C(19) C(20) -0.8(3) ? . . . .
C(18) C(19) C(20) C(21) 1.3(3) ? . . . .
C(19) C(20) C(21) N(3) 178.77(18) ? . . . .
C(19) C(20) C(21) C(22) -0.8(2) ? . . . .
N(3) C(21) C(22) C(16) 0.6(2) ? . . . .
N(3) C(21) C(22) C(17) -179.73(17) ? . . . .
C(20) C(21) C(22) C(16) -179.83(17) ? . . . .
C(20) C(21) C(22) C(17) -0.2(2) ? . . . .
